data_7204824
loop_
_publ_author_name
'Holmes, Kathryn E.'
'Kelly, Paul F.'
'Elsegood, Mark R. J.'

_publ_section_title
;
 Concomitant polymorphism of [Cu(Ph2SNH)4][PF6]2
;
_journal_issue 13
_journal_name_full CrystEngComm
_journal_page_first 56
_journal_paper_doi 10.1039/b316215j
_journal_volume 6
_journal_year 2004
_chemical_formula_sum 'C48 H44 Cu F12 N4 P2 S4'
_chemical_formula_weight 1158.59
_chemical_name_systematic
;
?
;
_space_group_IT_number 14
_symmetry_cell_setting monoclinic
_symmetry_space_group_name_Hall '-P 2yn'
_symmetry_space_group_name_H-M 'P 1 21/n 1'
_atom_sites_solution_hydrogens 'geom except NH coords freely refined'
_atom_sites_solution_primary direct
_atom_sites_solution_secondary difmap
_audit_creation_method SHELXL-97
_cell_angle_alpha 90.00
_cell_angle_beta 103.481(2)
_cell_angle_gamma 90.00
_cell_formula_units_Z 4
_cell_length_a 14.3809(6)
_cell_length_b 19.8714(8)
_cell_length_c 18.1471(8)
_cell_measurement_reflns_used 15134
_cell_measurement_temperature 150(2)
_cell_measurement_theta_max 28.96
_cell_measurement_theta_min 2.30
_cell_volume 5043.0(4)
_computing_cell_refinement 'Bruker SAINT'
_computing_data_collection 'Bruker SMART'
_computing_data_reduction 'Bruker SAINT'
_computing_molecular_graphics 'Bruker SHELXTL'
_computing_publication_material 'Bruker SHELXTL and local programs'
_computing_structure_refinement 'Bruker SHELXTL'
_computing_structure_solution 'Bruker SHELXTL'
_diffrn_ambient_temperature 150(2)
_diffrn_measured_fraction_theta_full 0.998
_diffrn_measured_fraction_theta_max 0.904
_diffrn_measurement_device_type 'Bruker SMART 1000 CCD diffractometer'
_diffrn_measurement_method '\w rotation with narrow frames'
_diffrn_radiation_monochromator graphite
_diffrn_radiation_source 'sealed tube'
_diffrn_radiation_type MoK\a
_diffrn_radiation_wavelength 0.71073
_diffrn_reflns_av_R_equivalents 0.0287
_diffrn_reflns_av_sigmaI/netI 0.0323
_diffrn_reflns_limit_h_max 19
_diffrn_reflns_limit_h_min -19
_diffrn_reflns_limit_k_max 26
_diffrn_reflns_limit_k_min -26
_diffrn_reflns_limit_l_max 23
_diffrn_reflns_limit_l_min -24
_diffrn_reflns_number 44175
_diffrn_reflns_theta_full 26.00
_diffrn_reflns_theta_max 29.05
_diffrn_reflns_theta_min 1.63
_diffrn_standards_decay_% 0
_diffrn_standards_number 0
_exptl_absorpt_coefficient_mu 0.746
_exptl_absorpt_correction_T_max 0.770
_exptl_absorpt_correction_T_min 0.587
_exptl_absorpt_correction_type multi-scan
_exptl_absorpt_process_details SADABS
_exptl_crystal_colour blue
_exptl_crystal_density_diffrn 1.526
_exptl_crystal_density_method 'not measured'
_exptl_crystal_description block
_exptl_crystal_F_000 2364
_exptl_crystal_size_max 0.80
_exptl_crystal_size_mid 0.41
_exptl_crystal_size_min 0.37
_refine_diff_density_max 0.596
_refine_diff_density_min -0.417
_refine_diff_density_rms 0.070
_refine_ls_extinction_method none
_refine_ls_goodness_of_fit_ref 1.029
_refine_ls_hydrogen_treatment mixed
_refine_ls_matrix_type full
_refine_ls_number_parameters 716
_refine_ls_number_reflns 12185
_refine_ls_number_restraints 415
_refine_ls_restrained_S_all 3.740
_refine_ls_R_factor_all 0.0678
_refine_ls_R_factor_gt 0.0407
_refine_ls_shift/su_max 0.006
_refine_ls_shift/su_mean 0.000
_refine_ls_structure_factor_coef Fsqd
_refine_ls_weighting_details 'calc w=1/[\s^2^(Fo^2^)+(0.0394P)^2^+5.9416P] where P=(Fo^2^+2Fc^2^)/3'
_refine_ls_weighting_scheme calc
_refine_ls_wR_factor_gt 0.0917
_refine_ls_wR_factor_ref 0.1079
_reflns_number_gt 8861
_reflns_number_total 12185
_reflns_threshold_expression I>2\s(I)
_cod_data_source_file b316215j.txt
_cod_data_source_block 2
_cod_original_sg_symbol_H-M P2(1)/n
_cod_database_code 7204824

loop_
_symmetry_equiv_pos_as_xyz
'x, y, z'
'-x+1/2, y+1/2, -z+1/2'
'-x, -y, -z'
'x-1/2, -y-1/2, z-1/2'

loop_
_atom_site_label
_atom_site_type_symbol
_atom_site_fract_x
_atom_site_fract_y
_atom_site_fract_z
_atom_site_U_iso_or_equiv
_atom_site_adp_type
_atom_site_occupancy
_atom_site_symmetry_multiplicity
_atom_site_calc_flag
_atom_site_refinement_flags
_atom_site_disorder_assembly
_atom_site_disorder_group
Cu1 Cu 0.76153(7) 0.17880(5) 0.99968(6) 0.0229(3) Uani 1 1 d . . .
N1 N 0.8638(5) 0.2456(4) 1.0299(4) 0.0275(16) Uani 1 1 d D . .
H1A H 0.917(6) 0.237(5) 1.050(6) 0.041 Uiso 1 1 d D . .
S1 S 0.85736(14) 0.31831(10) 0.99164(12) 0.0241(4) Uani 1 1 d . . .
C1 C 0.9044(6) 0.3791(4) 1.0639(5) 0.0261(18) Uani 1 1 d . . .
C2 C 0.9181(7) 0.3616(5) 1.1391(5) 0.033(2) Uani 1 1 d . . .
H2 H 0.9089 0.3165 1.1532 0.039 Uiso 1 1 calc R . .
C3 C 0.9456(8) 0.4113(6) 1.1943(6) 0.043(2) Uani 1 1 d . . .
H3 H 0.9556 0.4001 1.2464 0.051 Uiso 1 1 calc R . .
C4 C 0.9583(7) 0.4765(5) 1.1731(6) 0.044(3) Uani 1 1 d . . .
H4 H 0.9774 0.5101 1.2108 0.053 Uiso 1 1 calc R . .
C5 C 0.9436(8) 0.4936(5) 1.0977(7) 0.043(3) Uani 1 1 d . . .
H5 H 0.9523 0.5388 1.0838 0.052 Uiso 1 1 calc R . .
C6 C 0.9162(7) 0.4450(5) 1.0420(6) 0.035(2) Uani 1 1 d . . .
H6 H 0.9057 0.4565 0.9899 0.042 Uiso 1 1 calc R . .
C7 C 0.9406(6) 0.3245(4) 0.9326(5) 0.0262(17) Uani 1 1 d . . .
C8 C 0.9004(8) 0.3301(5) 0.8554(5) 0.036(2) Uani 1 1 d . . .
H8 H 0.8330 0.3331 0.8369 0.043 Uiso 1 1 calc R . .
C9 C 0.9609(9) 0.3310(6) 0.8062(6) 0.048(3) Uani 1 1 d . . .
H9 H 0.9351 0.3360 0.7533 0.057 Uiso 1 1 calc R . .
C10 C 1.0578(9) 0.3249(5) 0.8333(7) 0.049(3) Uani 1 1 d . . .
H10 H 1.0984 0.3248 0.7988 0.058 Uiso 1 1 calc R . .
C11 C 1.0974(8) 0.3189(5) 0.9103(7) 0.042(2) Uani 1 1 d . . .
H11 H 1.1646 0.3145 0.9283 0.051 Uiso 1 1 calc R . .
C12 C 1.0385(6) 0.3192(4) 0.9610(6) 0.0315(19) Uani 1 1 d . . .
H12 H 1.0647 0.3159 1.0140 0.038 Uiso 1 1 calc R . .
N2 N 0.6544(5) 0.2413(4) 0.9977(5) 0.0306(17) Uani 1 1 d D . .
H2A H 0.601(6) 0.232(6) 0.977(6) 0.046 Uiso 1 1 d D . .
S2 S 0.66231(15) 0.31145(11) 1.04172(12) 0.0249(5) Uani 1 1 d . . .
C13 C 0.5759(6) 0.3142(4) 1.0983(5) 0.0260(17) Uani 1 1 d . . .
C14 C 0.6105(7) 0.3185(5) 1.1763(5) 0.035(2) Uani 1 1 d . . .
H14 H 0.6773 0.3198 1.1980 0.041 Uiso 1 1 calc R . .
C15 C 0.5450(8) 0.3210(6) 1.2220(6) 0.043(3) Uani 1 1 d . . .
H15 H 0.5672 0.3246 1.2754 0.052 Uiso 1 1 calc R . .
C16 C 0.4483(8) 0.3183(5) 1.1900(6) 0.041(2) Uani 1 1 d . . .
H16 H 0.4042 0.3197 1.2216 0.049 Uiso 1 1 calc R . .
C17 C 0.4150(7) 0.3134(5) 1.1124(6) 0.038(2) Uani 1 1 d . . .
H17 H 0.3482 0.3110 1.0910 0.045 Uiso 1 1 calc R . .
C18 C 0.4785(7) 0.3118(5) 1.0658(5) 0.032(2) Uani 1 1 d . . .
H18 H 0.4559 0.3092 1.0123 0.039 Uiso 1 1 calc R . .
C19 C 0.6172(6) 0.3787(4) 0.9772(5) 0.0275(18) Uani 1 1 d . . .
C20 C 0.6326(9) 0.4432(5) 1.0050(6) 0.052(3) Uani 1 1 d . . .
H20 H 0.6662 0.4506 1.0559 0.062 Uiso 1 1 calc R . .
C21 C 0.5989(10) 0.4973(6) 0.9582(7) 0.061(3) Uani 1 1 d . . .
H21 H 0.6088 0.5419 0.9773 0.073 Uiso 1 1 calc R . .
C22 C 0.5514(8) 0.4866(6) 0.8846(7) 0.049(3) Uani 1 1 d . . .
H22 H 0.5282 0.5237 0.8525 0.059 Uiso 1 1 calc R . .
C23 C 0.5372(9) 0.4224(6) 0.8572(6) 0.052(3) Uani 1 1 d . . .
H23 H 0.5040 0.4153 0.8061 0.062 Uiso 1 1 calc R . .
C24 C 0.5708(8) 0.3673(6) 0.9029(6) 0.043(2) Uani 1 1 d . . .
H24 H 0.5619 0.3228 0.8833 0.052 Uiso 1 1 calc R . .
N3 N 0.6794(6) 0.1220(4) 0.9233(5) 0.0331(18) Uani 1 1 d D . .
H3A H 0.629(6) 0.135(6) 0.901(6) 0.050 Uiso 1 1 d D . .
S3 S 0.70438(14) 0.04984(10) 0.89465(12) 0.0252(5) Uani 1 1 d . . .
C25 C 0.6067(6) -0.0065(4) 0.8949(5) 0.0270(18) Uani 1 1 d . . .
C26 C 0.5186(7) 0.0191(6) 0.8981(6) 0.041(2) Uani 1 1 d . . .
H26 H 0.5084 0.0663 0.8990 0.049 Uiso 1 1 calc R . .
C27 C 0.4451(8) -0.0257(7) 0.8998(7) 0.057(3) Uani 1 1 d . . .
H27 H 0.3838 -0.0090 0.9017 0.068 Uiso 1 1 calc R . .
C28 C 0.4604(9) -0.0941(7) 0.8989(6) 0.054(3) Uani 1 1 d . . .
H28 H 0.4094 -0.1244 0.8996 0.065 Uiso 1 1 calc R . .
C29 C 0.5491(9) -0.1188(6) 0.8968(6) 0.047(3) Uani 1 1 d . . .
H29 H 0.5593 -0.1660 0.8965 0.057 Uiso 1 1 calc R . .
C30 C 0.6240(8) -0.0749(5) 0.8952(6) 0.037(2) Uani 1 1 d . . .
H30 H 0.6857 -0.0916 0.8943 0.044 Uiso 1 1 calc R . .
C31 C 0.6977(6) 0.0550(4) 0.7941(5) 0.0255(17) Uani 1 1 d . . .
C32 C 0.6856(7) 0.1165(5) 0.7581(6) 0.034(2) Uani 1 1 d . . .
H32 H 0.6751 0.1559 0.7846 0.041 Uiso 1 1 calc R . .
C33 C 0.6892(8) 0.1199(5) 0.6822(6) 0.040(2) Uani 1 1 d . . .
H33 H 0.6801 0.1618 0.6564 0.049 Uiso 1 1 calc R . .
C34 C 0.7058(7) 0.0626(5) 0.6443(6) 0.040(2) Uani 1 1 d . . .
H34 H 0.7081 0.0653 0.5925 0.048 Uiso 1 1 calc R . .
C35 C 0.7191(7) 0.0013(5) 0.6813(6) 0.037(2) Uani 1 1 d . . .
H35 H 0.7311 -0.0378 0.6550 0.045 Uiso 1 1 calc R . .
C36 C 0.7151(7) -0.0031(5) 0.7566(5) 0.032(2) Uani 1 1 d . . .
H36 H 0.7240 -0.0452 0.7822 0.038 Uiso 1 1 calc R . .
N4 N 0.8497(5) 0.1077(4) 1.0484(5) 0.0332(18) Uani 1 1 d D . .
H4A H 0.898(6) 0.119(6) 1.076(6) 0.050 Uiso 1 1 d D . .
S4 S 0.81203(15) 0.03915(11) 1.07731(13) 0.0268(5) Uani 1 1 d . . .
C37 C 0.9031(7) -0.0238(4) 1.0888(5) 0.031(2) Uani 1 1 d . . .
C38 C 0.8843(11) -0.0801(6) 1.0445(6) 0.064(4) Uani 1 1 d . . .
H38 H 0.8253 -0.0849 1.0081 0.077 Uiso 1 1 calc R . .
C39 C 0.9546(14) -0.1307(6) 1.0542(7) 0.079(5) Uani 1 1 d . . .
H39 H 0.9431 -0.1698 1.0232 0.095 Uiso 1 1 calc R . .
C40 C 1.0372(11) -0.1250(6) 1.1060(8) 0.064(4) Uani 1 1 d . . .
H40 H 1.0836 -0.1598 1.1114 0.076 Uiso 1 1 calc R . .
C41 C 1.0554(8) -0.0687(6) 1.1517(9) 0.059(4) Uani 1 1 d . . .
H41 H 1.1135 -0.0654 1.1892 0.071 Uiso 1 1 calc R . .
C42 C 0.9891(7) -0.0171(5) 1.1430(8) 0.048(3) Uani 1 1 d . . .
H42 H 1.0019 0.0223 1.1734 0.058 Uiso 1 1 calc R . .
C43 C 0.8044(6) 0.0480(5) 1.1741(5) 0.0301(19) Uani 1 1 d . . .
C44 C 0.7909(7) -0.0093(5) 1.2142(6) 0.038(2) Uani 1 1 d . . .
H44 H 0.7944 -0.0527 1.1931 0.045 Uiso 1 1 calc R . .
C45 C 0.7722(9) -0.0026(7) 1.2854(6) 0.054(3) Uani 1 1 d . . .
H45 H 0.7620 -0.0415 1.3130 0.065 Uiso 1 1 calc R . .
C46 C 0.7684(9) 0.0600(8) 1.3158(7) 0.063(4) Uani 1 1 d . . .
H46 H 0.7556 0.0643 1.3646 0.076 Uiso 1 1 calc R . .
C47 C 0.7828(9) 0.1166(7) 1.2765(8) 0.062(4) Uani 1 1 d . . .
H47 H 0.7806 0.1598 1.2987 0.074 Uiso 1 1 calc R . .
C48 C 0.8007(7) 0.1114(6) 1.2043(7) 0.044(3) Uani 1 1 d . . .
H48 H 0.8100 0.1504 1.1768 0.053 Uiso 1 1 calc R . .
P1 P 0.62736(17) 0.31893(12) 0.68458(14) 0.0325(6) Uani 1 1 d D . .
F1 F 0.7299(5) 0.2867(4) 0.6917(5) 0.075(2) Uani 1 1 d D . .
F2 F 0.6501(6) 0.3757(4) 0.6296(4) 0.066(2) Uani 1 1 d D . .
F3 F 0.5847(5) 0.2715(3) 0.6131(4) 0.0551(17) Uani 1 1 d D . .
F4 F 0.6690(5) 0.3661(3) 0.7556(3) 0.0486(16) Uani 1 1 d D . .
F5 F 0.5236(4) 0.3507(3) 0.6775(4) 0.0549(17) Uani 1 1 d D . .
F6 F 0.6031(5) 0.2630(3) 0.7391(4) 0.0585(18) Uani 1 1 d D . .
P2 P 0.3456(10) 0.1954(8) 0.8881(10) 0.051(3) Uani 0.60(3) 1 d PD A 1
F7 F 0.3209(14) 0.1922(14) 0.9678(12) 0.114(10) Uani 0.60(3) 1 d PD A 1
F8 F 0.3717(19) 0.199(3) 0.8153(14) 0.24(3) Uani 0.60(3) 1 d PD A 1
F9 F 0.3318(18) 0.1196(10) 0.886(3) 0.17(2) Uani 0.60(3) 1 d PD A 1
F10 F 0.4524(11) 0.1871(10) 0.9305(15) 0.080(7) Uani 0.60(3) 1 d PD A 1
F11 F 0.351(2) 0.2723(10) 0.9019(14) 0.108(10) Uani 0.60(3) 1 d PD A 1
F12 F 0.2348(14) 0.2036(16) 0.8491(13) 0.097(11) Uani 0.60(3) 1 d PD A 1
P2X P 0.3576(18) 0.2000(11) 0.8617(14) 0.056(6) Uani 0.40(3) 1 d PD A 2
F7X F 0.4690(17) 0.1899(16) 0.873(4) 0.15(2) Uani 0.40(3) 1 d PD A 2
F8X F 0.360(5) 0.1698(18) 0.9379(17) 0.24(4) Uani 0.40(3) 1 d PD A 2
F9X F 0.379(4) 0.2710(13) 0.891(2) 0.16(3) Uani 0.40(3) 1 d PD A 2
F10X F 0.346(2) 0.1278(12) 0.832(2) 0.092(13) Uani 0.40(3) 1 d PD A 2
F11X F 0.251(2) 0.211(2) 0.845(2) 0.105(17) Uani 0.40(3) 1 d PD A 2
F12X F 0.3531(17) 0.2247(11) 0.7815(14) 0.064(8) Uani 0.40(3) 1 d PD A 2

loop_
_atom_site_aniso_label
_atom_site_aniso_U_11
_atom_site_aniso_U_22
_atom_site_aniso_U_33
_atom_site_aniso_U_23
_atom_site_aniso_U_13
_atom_site_aniso_U_12
Cu1 0.0193(5) 0.0193(5) 0.0294(6) -0.0017(4) 0.0042(4) -0.0013(4)
N1 0.019(4) 0.021(4) 0.039(4) 0.004(3) 0.000(3) -0.003(3)
S1 0.0199(10) 0.0205(10) 0.0306(11) 0.0009(8) 0.0035(8) -0.0005(8)
C1 0.022(4) 0.022(4) 0.035(5) -0.006(4) 0.007(3) -0.002(3)
C2 0.030(5) 0.031(5) 0.036(5) -0.001(4) 0.006(4) -0.001(4)
C3 0.042(6) 0.049(6) 0.036(5) -0.008(5) 0.006(4) -0.003(5)
C4 0.036(6) 0.043(6) 0.053(7) -0.023(5) 0.012(5) -0.006(5)
C5 0.046(6) 0.026(5) 0.062(7) -0.010(5) 0.021(5) -0.007(4)
C6 0.040(5) 0.026(5) 0.041(5) -0.001(4) 0.014(4) -0.001(4)
C7 0.028(4) 0.020(4) 0.031(4) 0.000(3) 0.007(3) 0.000(3)
C8 0.043(6) 0.031(5) 0.031(5) 0.000(4) 0.004(4) 0.001(4)
C9 0.070(8) 0.043(6) 0.033(5) -0.002(5) 0.018(5) 0.000(5)
C10 0.065(8) 0.038(6) 0.054(7) -0.007(5) 0.038(6) -0.005(5)
C11 0.036(5) 0.034(5) 0.063(7) -0.003(5) 0.022(5) -0.001(4)
C12 0.029(5) 0.027(5) 0.037(5) 0.003(4) 0.006(4) 0.001(4)
N2 0.020(4) 0.026(4) 0.044(5) -0.010(3) 0.004(3) -0.001(3)
S2 0.0215(10) 0.0242(10) 0.0284(10) -0.0043(8) 0.0044(8) 0.0008(8)
C13 0.029(4) 0.021(4) 0.030(4) 0.000(3) 0.009(3) 0.004(3)
C14 0.034(5) 0.038(5) 0.030(5) 0.004(4) 0.005(4) 0.007(4)
C15 0.053(7) 0.051(6) 0.029(5) 0.004(5) 0.015(5) 0.009(5)
C16 0.046(6) 0.042(6) 0.043(6) 0.005(5) 0.025(5) 0.008(5)
C17 0.031(5) 0.036(5) 0.048(6) 0.000(5) 0.014(4) 0.003(4)
C18 0.029(5) 0.033(5) 0.033(5) -0.004(4) 0.006(4) 0.002(4)
C19 0.026(4) 0.029(4) 0.029(4) 0.001(4) 0.009(4) 0.002(3)
C20 0.077(9) 0.031(6) 0.040(6) 0.000(5) 0.000(6) 0.000(5)
C21 0.089(10) 0.031(6) 0.059(8) 0.008(5) 0.011(7) 0.004(6)
C22 0.049(7) 0.050(7) 0.051(7) 0.021(5) 0.019(5) 0.013(5)
C23 0.053(7) 0.065(8) 0.034(6) 0.010(5) 0.005(5) 0.010(6)
C24 0.047(6) 0.044(6) 0.036(5) -0.003(5) 0.005(5) 0.002(5)
N3 0.026(4) 0.027(4) 0.041(5) -0.012(3) -0.004(3) 0.006(3)
S3 0.0199(10) 0.0217(10) 0.0315(11) -0.0040(8) 0.0009(8) 0.0015(8)
C25 0.025(4) 0.031(5) 0.024(4) -0.001(3) 0.002(3) -0.004(4)
C26 0.029(5) 0.044(6) 0.048(6) 0.011(5) 0.006(4) 0.002(4)
C27 0.027(5) 0.072(9) 0.071(8) 0.025(7) 0.009(5) -0.006(5)
C28 0.046(7) 0.066(8) 0.047(7) 0.013(6) 0.004(5) -0.027(6)
C29 0.065(8) 0.036(6) 0.039(6) -0.001(5) 0.009(5) -0.019(5)
C30 0.043(6) 0.028(5) 0.038(5) -0.005(4) 0.010(4) -0.004(4)
C31 0.017(4) 0.024(4) 0.033(5) 0.000(4) 0.003(3) 0.000(3)
C32 0.034(5) 0.023(4) 0.045(6) 0.002(4) 0.008(4) 0.004(4)
C33 0.044(6) 0.031(5) 0.046(6) 0.012(4) 0.010(5) 0.003(4)
C34 0.043(6) 0.040(6) 0.037(5) 0.006(4) 0.012(4) -0.001(5)
C35 0.047(6) 0.030(5) 0.038(5) -0.001(4) 0.014(4) 0.000(4)
C36 0.036(5) 0.024(4) 0.036(5) 0.001(4) 0.008(4) 0.004(4)
N4 0.023(4) 0.023(4) 0.050(5) 0.007(3) -0.001(3) -0.004(3)
S4 0.0245(11) 0.0223(10) 0.0315(11) -0.0001(8) 0.0027(8) -0.0043(8)
C37 0.043(5) 0.020(4) 0.035(5) 0.004(4) 0.017(4) 0.003(4)
C38 0.111(11) 0.033(6) 0.035(6) -0.007(5) -0.012(6) 0.016(6)
C39 0.155(16) 0.036(7) 0.044(7) -0.006(5) 0.017(9) 0.036(8)
C40 0.091(10) 0.048(7) 0.068(9) 0.021(6) 0.053(8) 0.035(7)
C41 0.032(6) 0.045(7) 0.106(11) 0.016(7) 0.027(6) 0.006(5)
C42 0.027(5) 0.030(5) 0.087(9) -0.004(5) 0.013(5) -0.003(4)
C43 0.019(4) 0.034(5) 0.035(5) -0.008(4) 0.003(3) 0.000(4)
C44 0.036(5) 0.043(6) 0.034(5) -0.001(4) 0.007(4) 0.001(4)
C45 0.051(7) 0.073(9) 0.040(6) 0.001(6) 0.015(5) 0.003(6)
C46 0.056(8) 0.093(11) 0.045(7) -0.020(7) 0.018(6) 0.001(7)
C47 0.050(7) 0.066(9) 0.070(9) -0.037(7) 0.015(6) 0.003(6)
C48 0.035(5) 0.039(6) 0.059(7) -0.015(5) 0.010(5) 0.000(4)
P1 0.0274(12) 0.0274(12) 0.0381(13) -0.0014(10) -0.0015(10) -0.0020(10)
F1 0.033(4) 0.098(6) 0.087(6) -0.030(5) 0.000(4) 0.015(4)
F2 0.089(6) 0.062(5) 0.046(4) 0.001(3) 0.017(4) -0.034(4)
F3 0.056(4) 0.049(4) 0.052(4) -0.018(3) -0.003(3) -0.007(3)
F4 0.054(4) 0.046(4) 0.042(3) -0.010(3) 0.004(3) -0.014(3)
F5 0.037(3) 0.050(4) 0.070(5) 0.002(3) -0.002(3) 0.013(3)
F6 0.074(5) 0.033(3) 0.065(4) 0.015(3) 0.008(4) -0.002(3)
P2 0.038(4) 0.045(5) 0.056(8) -0.012(5) -0.015(5) 0.005(3)
F7 0.103(15) 0.17(2) 0.060(12) 0.027(13) -0.012(10) -0.021(13)
F8 0.12(2) 0.55(9) 0.045(16) -0.03(3) 0.026(16) 0.07(4)
F9 0.067(15) 0.060(12) 0.34(5) -0.06(2) -0.06(2) 0.002(10)
F10 0.038(8) 0.062(10) 0.121(18) -0.010(11) -0.023(9) -0.003(7)
F11 0.134(17) 0.066(15) 0.084(15) -0.039(12) -0.054(12) 0.035(12)
F12 0.043(9) 0.15(3) 0.078(15) -0.048(15) -0.031(9) 0.028(11)
P2X 0.060(10) 0.039(5) 0.052(12) 0.001(7) -0.022(8) 0.003(5)
F7X 0.037(14) 0.08(2) 0.28(6) 0.05(3) -0.04(2) -0.012(12)
F8X 0.54(12) 0.13(4) 0.06(2) 0.05(2) 0.10(4) 0.10(6)
F9X 0.27(6) 0.04(2) 0.12(3) 0.04(2) -0.09(3) -0.02(2)
F10X 0.068(16) 0.048(15) 0.16(3) -0.049(18) 0.022(19) -0.005(11)
F11X 0.08(2) 0.10(3) 0.15(4) 0.02(2) 0.05(2) 0.042(19)
F12X 0.070(14) 0.075(16) 0.047(14) -0.016(10) 0.012(11) 0.010(10)

loop_
_atom_type_symbol
_atom_type_description
_atom_type_scat_dispersion_real
_atom_type_scat_dispersion_imag
_atom_type_scat_source
C C 0.0033 0.0016 'International Tables Vol C Tables 4.2.6.8 and 6.1.1.4'
H H 0.0000 0.0000 'International Tables Vol C Tables 4.2.6.8 and 6.1.1.4'
N N 0.0061 0.0033 'International Tables Vol C Tables 4.2.6.8 and 6.1.1.4'
F F 0.0171 0.0103 'International Tables Vol C Tables 4.2.6.8 and 6.1.1.4'
P P 0.1023 0.0942 'International Tables Vol C Tables 4.2.6.8 and 6.1.1.4'
S S 0.1246 0.1234 'International Tables Vol C Tables 4.2.6.8 and 6.1.1.4'
Cu Cu 0.3201 1.2651 'International Tables Vol C Tables 4.2.6.8 and 6.1.1.4'

loop_
_geom_angle_atom_site_label_1
_geom_angle_atom_site_label_2
_geom_angle_atom_site_label_3
_geom_angle
_geom_angle_site_symmetry_1
_geom_angle_site_symmetry_3
_geom_angle_publ_flag
N3 Cu1 N1 151.4(4) . . ?
N3 Cu1 N4 97.1(3) . . ?
N1 Cu1 N4 89.9(3) . . ?
N3 Cu1 N2 90.6(3) . . ?
N1 Cu1 N2 96.4(3) . . ?
N4 Cu1 N2 151.6(4) . . ?
S1 N1 Cu1 121.8(4) . . ?
N1 S1 C7 110.1(4) . . ?
N1 S1 C1 108.5(4) . . ?
C7 S1 C1 101.6(4) . . ?
C2 C1 C6 121.4(8) . . ?
C2 C1 S1 119.8(7) . . ?
C6 C1 S1 118.4(7) . . ?
C1 C2 C3 119.0(9) . . ?
C4 C3 C2 120.0(10) . . ?
C3 C4 C5 120.6(10) . . ?
C4 C5 C6 120.3(10) . . ?
C5 C6 C1 118.7(9) . . ?
C12 C7 C8 121.9(9) . . ?
C12 C7 S1 122.4(7) . . ?
C8 C7 S1 115.5(7) . . ?
C9 C8 C7 118.4(10) . . ?
C10 C9 C8 120.4(10) . . ?
C9 C10 C11 120.9(10) . . ?
C10 C11 C12 119.9(10) . . ?
C7 C12 C11 118.5(9) . . ?
S2 N2 Cu1 125.1(4) . . ?
N2 S2 C13 109.6(4) . . ?
N2 S2 C19 110.5(4) . . ?
C13 S2 C19 99.1(4) . . ?
C18 C13 C14 121.5(8) . . ?
C18 C13 S2 121.5(7) . . ?
C14 C13 S2 117.1(7) . . ?
C13 C14 C15 118.5(9) . . ?
C16 C15 C14 120.3(10) . . ?
C15 C16 C17 120.6(9) . . ?
C16 C17 C18 120.3(10) . . ?
C17 C18 C13 118.9(9) . . ?
C24 C19 C20 120.8(9) . . ?
C24 C19 S2 122.4(7) . . ?
C20 C19 S2 116.8(7) . . ?
C19 C20 C21 119.7(11) . . ?
C22 C21 C20 120.1(11) . . ?
C23 C22 C21 119.8(10) . . ?
C22 C23 C24 121.2(11) . . ?
C19 C24 C23 118.4(10) . . ?
S3 N3 Cu1 127.3(4) . . ?
N3 S3 C25 108.9(4) . . ?
N3 S3 C31 108.4(4) . . ?
C25 S3 C31 100.4(4) . . ?
C26 C25 C30 122.0(9) . . ?
C26 C25 S3 119.8(7) . . ?
C30 C25 S3 118.2(7) . . ?
C25 C26 C27 118.4(10) . . ?
C28 C27 C26 120.6(11) . . ?
C29 C28 C27 120.2(10) . . ?
C28 C29 C30 120.3(11) . . ?
C25 C30 C29 118.5(10) . . ?
C32 C31 C36 121.4(9) . . ?
C32 C31 S3 120.1(7) . . ?
C36 C31 S3 118.2(7) . . ?
C31 C32 C33 118.8(9) . . ?
C34 C33 C32 120.3(9) . . ?
C33 C34 C35 120.4(10) . . ?
C36 C35 C34 120.2(9) . . ?
C35 C36 C31 118.9(9) . . ?
S4 N4 Cu1 121.8(4) . . ?
N4 S4 C37 109.8(4) . . ?
N4 S4 C43 109.9(5) . . ?
C37 S4 C43 99.5(4) . . ?
C38 C37 C42 120.9(10) . . ?
C38 C37 S4 117.7(9) . . ?
C42 C37 S4 121.3(7) . . ?
C37 C38 C39 118.3(12) . . ?
C40 C39 C38 121.4(12) . . ?
C39 C40 C41 120.3(11) . . ?
C40 C41 C42 120.2(13) . . ?
C41 C42 C37 118.9(11) . . ?
C48 C43 C44 121.0(10) . . ?
C48 C43 S4 119.8(8) . . ?
C44 C43 S4 118.8(7) . . ?
C45 C44 C43 119.5(10) . . ?
C46 C45 C44 119.8(12) . . ?
C45 C46 C47 120.8(12) . . ?
C46 C47 C48 120.5(11) . . ?
C43 C48 C47 118.3(11) . . ?
F6 P1 F1 90.1(5) . . ?
F6 P1 F2 179.1(5) . . ?
F1 P1 F2 90.8(5) . . ?
F6 P1 F4 90.3(4) . . ?
F1 P1 F4 90.3(4) . . ?
F2 P1 F4 89.8(4) . . ?
F6 P1 F5 89.5(4) . . ?
F1 P1 F5 179.4(5) . . ?
F2 P1 F5 89.7(4) . . ?
F4 P1 F5 90.0(4) . . ?
F6 P1 F3 89.7(4) . . ?
F1 P1 F3 90.1(4) . . ?
F2 P1 F3 90.3(4) . . ?
F4 P1 F3 179.6(4) . . ?
F5 P1 F3 89.6(4) . . ?
F8 P2 F9 94.6(19) . . ?
F8 P2 F11 95(2) . . ?
F9 P2 F11 170(2) . . ?
F8 P2 F10 91.2(16) . . ?
F9 P2 F10 90.9(12) . . ?
F11 P2 F10 90.9(13) . . ?
F8 P2 F7 178.2(17) . . ?
F9 P2 F7 86.0(17) . . ?
F11 P2 F7 84.6(15) . . ?
F10 P2 F7 87.1(11) . . ?
F8 P2 F12 92.0(14) . . ?
F9 P2 F12 88.8(14) . . ?
F11 P2 F12 88.8(14) . . ?
F10 P2 F12 176.8(16) . . ?
F7 P2 F12 89.7(13) . . ?
F8X P2X F11X 93(2) . . ?
F8X P2X F9X 95(2) . . ?
F11X P2X F9X 93(2) . . ?
F8X P2X F12X 175(2) . . ?
F11X P2X F12X 87.1(18) . . ?
F9X P2X F12X 89.8(18) . . ?
F8X P2X F10X 86.0(19) . . ?
F11X P2X F10X 93(2) . . ?
F9X P2X F10X 174(3) . . ?
F12X P2X F10X 89.2(17) . . ?
F8X P2X F7X 91(2) . . ?
F11X P2X F7X 176(2) . . ?
F9X P2X F7X 87(2) . . ?
F12X P2X F7X 89.0(18) . . ?
F10X P2X F7X 87.0(18) . . ?

loop_
_geom_bond_atom_site_label_1
_geom_bond_atom_site_label_2
_geom_bond_distance
_geom_bond_site_symmetry_2
_geom_bond_publ_flag
Cu1 N3 1.956(8) . ?
Cu1 N1 1.962(7) . ?
Cu1 N4 1.965(8) . ?
Cu1 N2 1.972(8) . ?
N1 S1 1.596(7) . ?
S1 C7 1.787(9) . ?
S1 C1 1.794(9) . ?
C1 C2 1.377(13) . ?
C1 C6 1.390(12) . ?
C2 C3 1.395(14) . ?
C3 C4 1.376(16) . ?
C4 C5 1.377(16) . ?
C5 C6 1.387(14) . ?
C7 C12 1.386(12) . ?
C7 C8 1.390(12) . ?
C8 C9 1.385(15) . ?
C9 C10 1.371(17) . ?
C10 C11 1.385(16) . ?
C11 C12 1.389(14) . ?
N2 S2 1.598(8) . ?
S2 C13 1.789(9) . ?
S2 C19 1.795(9) . ?
C13 C18 1.387(12) . ?
C13 C14 1.389(12) . ?
C14 C15 1.392(14) . ?
C15 C16 1.377(15) . ?
C16 C17 1.380(15) . ?
C17 C18 1.383(13) . ?
C19 C24 1.377(13) . ?
C19 C20 1.377(14) . ?
C20 C21 1.384(15) . ?
C21 C22 1.369(17) . ?
C22 C23 1.368(17) . ?
C23 C24 1.390(15) . ?
N3 S3 1.594(8) . ?
S3 C25 1.798(9) . ?
S3 C31 1.807(9) . ?
C25 C26 1.378(13) . ?
C25 C30 1.382(13) . ?
C26 C27 1.387(15) . ?
C27 C28 1.379(18) . ?
C28 C29 1.376(17) . ?
C29 C30 1.392(14) . ?
C31 C32 1.377(12) . ?
C31 C36 1.394(12) . ?
C32 C33 1.392(14) . ?
C33 C34 1.378(15) . ?
C34 C35 1.383(14) . ?
C35 C36 1.383(13) . ?
N4 S4 1.599(8) . ?
S4 C37 1.787(9) . ?
S4 C43 1.793(10) . ?
C37 C38 1.367(14) . ?
C37 C42 1.396(15) . ?
C38 C39 1.408(18) . ?
C39 C40 1.34(2) . ?
C40 C41 1.380(19) . ?
C41 C42 1.384(15) . ?
C43 C48 1.380(13) . ?
C43 C44 1.390(14) . ?
C44 C45 1.385(15) . ?
C45 C46 1.367(18) . ?
C46 C47 1.37(2) . ?
C47 C48 1.397(17) . ?
P1 F6 1.581(7) . ?
P1 F1 1.585(7) . ?
P1 F2 1.589(7) . ?
P1 F4 1.593(6) . ?
P1 F5 1.598(6) . ?
P1 F3 1.605(6) . ?
P2 F8 1.46(2) . ?
P2 F9 1.52(2) . ?
P2 F11 1.55(2) . ?
P2 F10 1.558(18) . ?
P2 F7 1.57(2) . ?
P2 F12 1.59(2) . ?
P2X F8X 1.50(2) . ?
P2X F11X 1.51(3) . ?
P2X F9X 1.52(3) . ?
P2X F12X 1.52(2) . ?
P2X F10X 1.53(3) . ?
P2X F7X 1.58(3) . ?

loop_
_geom_hbond_atom_site_label_D
_geom_hbond_atom_site_label_H
_geom_hbond_atom_site_label_A
_geom_hbond_distance_DH
_geom_hbond_distance_HA
_geom_hbond_distance_DA
_geom_hbond_angle_DHA
_geom_hbond_site_symmetry_A
N1 H1A F3 0.79(7) 2.42(7) 3.202(10) 171(11) 4_666
N2 H2A F10 0.79(7) 2.29(8) 3.070(17) 169(11) .
N2 H2A F7X 0.79(7) 2.49(9) 3.23(4) 156(11) .
N3 H3A F7X 0.79(7) 2.49(8) 3.24(3) 161(11) .
N4 H4A F5 0.78(7) 2.34(8) 3.112(10) 167(12) 4_666
